data_4335674
loop_
_publ_author_name
'Shahana Chatterjee'
'Patrick J. Carroll'
'Larry G. Sneddon'

_publ_section_title
;
 Iridium and Ruthenium Catalyzed Syntheses, Hydroborations, and Metathesis
 Reactions of Alkenyl-Decaboranes
;
_journal_name_full 'Inorganic Chemistry'
_journal_page_first 9119
_journal_page_last 9130
_journal_paper_doi 10.1021/ic401356u
_journal_volume 52
_journal_year 2013
_chemical_formula_sum 'C16 H34 B10 Si'
_chemical_formula_weight 362.62
_space_group_IT_number 9
_symmetry_cell_setting monoclinic
_symmetry_Int_Tables_number 9
_symmetry_space_group_name_Hall 'C -2yc'
_symmetry_space_group_name_H-M 'C 1 c 1'
_atom_sites_solution_hydrogens geom
_atom_sites_solution_primary direct
_audit_creation_method SHELXL-97
_cell_angle_alpha 90.00
_cell_angle_beta 94.193(3)
_cell_angle_gamma 90.00
_cell_formula_units_Z 8
_cell_length_a 69.954(3)
_cell_length_b 6.4085(3)
_cell_length_c 10.4893(5)
_cell_measurement_temperature 143(1)
_cell_volume 4689.8(4)
_computing_data_collection 'Bruker APEX2'
_computing_data_reduction 'Bruker SAINT'
_computing_structure_refinement 'SHELXL-97 (Sheldrick, 2008)'
_computing_structure_solution 'SHELXS-97 (Sheldrick, 2008)'
_diffrn_ambient_temperature 143(1)
_diffrn_measured_fraction_theta_full 0.998
_diffrn_measured_fraction_theta_max 0.998
_diffrn_measurement_device 'CCD Area Detector'
_diffrn_measurement_device_type 'Bruker APEXII'
_diffrn_measurement_method 'phi and omega scans'
_diffrn_radiation_monochromator graphite
_diffrn_radiation_source 'sealed tube'
_diffrn_radiation_type MoK\a
_diffrn_radiation_wavelength 0.71073
_diffrn_reflns_av_R_equivalents 0.0672
_diffrn_reflns_av_sigmaI/netI 0.0905
_diffrn_reflns_limit_h_max 84
_diffrn_reflns_limit_h_min -84
_diffrn_reflns_limit_k_max 7
_diffrn_reflns_limit_k_min -7
_diffrn_reflns_limit_l_max 12
_diffrn_reflns_limit_l_min -12
_diffrn_reflns_number 28284
_diffrn_reflns_theta_full 25.41
_diffrn_reflns_theta_max 25.41
_diffrn_reflns_theta_min 1.17
_exptl_absorpt_coefficient_mu 0.099
_exptl_absorpt_correction_T_max 7452
_exptl_absorpt_correction_T_min 0.6419
_exptl_absorpt_correction_type multi-scan
_exptl_absorpt_process_details '(SADABS; Sheldrick, 2007)'
_exptl_crystal_density_diffrn 1.027
_exptl_crystal_F_000 1552
_exptl_crystal_size_max 0.35
_exptl_crystal_size_mid 0.20
_exptl_crystal_size_min 0.005
_refine_diff_density_max 0.164
_refine_diff_density_min -0.169
_refine_diff_density_rms 0.034
_refine_ls_abs_structure_details 'Flack H D (1983), Acta Cryst. A39, 876-881'
_refine_ls_abs_structure_Flack -0.03(13)
_refine_ls_extinction_method none
_refine_ls_goodness_of_fit_ref 0.995
_refine_ls_hydrogen_treatment mixed
_refine_ls_matrix_type full
_refine_ls_number_parameters 590
_refine_ls_number_reflns 8532
_refine_ls_number_restraints 2
_refine_ls_restrained_S_all 0.995
_refine_ls_R_factor_all 0.1084
_refine_ls_R_factor_gt 0.0554
_refine_ls_shift/su_max 0.001
_refine_ls_shift/su_mean 0.000
_refine_ls_structure_factor_coef Fsqd
_refine_ls_weighting_details 'calc w=1/[\s^2^(Fo^2^)+(0.0392P)^2^+0.9771P] where P=(Fo^2^+2Fc^2^)/3'
_refine_ls_weighting_scheme calc
_refine_ls_wR_factor_gt 0.0943
_refine_ls_wR_factor_ref 0.1134
_reflns_number_gt 5356
_reflns_number_total 8532
_reflns_threshold_expression >2sigma(I)
_cod_data_source_file ic401356u_si_002_4.cif
_cod_data_source_block UP3422-CMPD14
_cod_original_sg_symbol_H-M 'C c '
_cod_database_code 4335674

loop_
_symmetry_equiv_pos_as_xyz
'x, y, z'
'x, -y, z+1/2'
'x+1/2, y+1/2, z'
'x+1/2, -y+1/2, z+1/2'

loop_
_atom_site_label
_atom_site_type_symbol
_atom_site_fract_x
_atom_site_fract_y
_atom_site_fract_z
_atom_site_U_iso_or_equiv
_atom_site_adp_type
_atom_site_occupancy
_atom_site_symmetry_multiplicity
_atom_site_calc_flag
_atom_site_refinement_flags
B1 B 0.41171(6) 0.6686(6) 0.1812(4) 0.0342(10) Uani 1 1 d .
B2 B 0.39020(6) 0.7734(7) 0.2357(4) 0.0366(10) Uani 1 1 d .
B3 B 0.41181(6) 0.9212(7) 0.2465(4) 0.0339(10) Uani 1 1 d .
B4 B 0.43315(5) 0.7709(6) 0.2577(4) 0.0331(9) Uani 1 1 d .
B5 B 0.39722(6) 0.5117(7) 0.2708(4) 0.0325(10) Uani 1 1 d .
B6 B 0.38508(6) 0.6706(7) 0.3827(4) 0.0352(10) Uani 1 1 d .
B7 B 0.39750(6) 0.9167(7) 0.3776(4) 0.0378(11) Uani 1 1 d .
B8 B 0.42592(6) 0.9214(7) 0.3918(4) 0.0356(10) Uani 1 1 d .
B9 B 0.43762(6) 0.6703(7) 0.4109(3) 0.0330(10) Uani 1 1 d .
B10 B 0.42571(6) 0.5112(7) 0.2866(4) 0.0326(10) Uani 1 1 d .
C1 C 0.36571(5) 0.6182(6) 0.4423(3) 0.0402(9) Uani 1 1 d .
H1a H 0.3686 0.5554 0.5257 0.053 Uiso 1 1 calc R
H1b H 0.3589 0.7474 0.4551 0.053 Uiso 1 1 calc R
C2 C 0.35257(5) 0.4718(6) 0.3621(3) 0.0459(10) Uani 1 1 d .
H2a H 0.3597 0.3468 0.3436 0.061 Uiso 1 1 calc R
H2b H 0.3488 0.5393 0.2814 0.061 Uiso 1 1 calc R
C3 C 0.33445(5) 0.4080(7) 0.4258(3) 0.0565(11) Uani 1 1 d .
H3a H 0.3278 0.5338 0.4484 0.075 Uiso 1 1 calc R
H3b H 0.3383 0.3351 0.5046 0.075 Uiso 1 1 calc R
C4 C 0.33077(8) 0.0331(7) 0.2498(6) 0.109(2) Uani 1 1 d .
H4a H 0.3219 -0.0558 0.2013 0.164 Uiso 1 1 calc R
H4b H 0.3380 -0.0479 0.3135 0.164 Uiso 1 1 calc R
H4c H 0.3394 0.0960 0.1936 0.164 Uiso 1 1 calc R
C5 C 0.30370(6) 0.3987(8) 0.2058(4) 0.0727(14) Uani 1 1 d .
H5a H 0.2973 0.5104 0.2466 0.109 Uiso 1 1 calc R
H5b H 0.2944 0.3124 0.1595 0.109 Uiso 1 1 calc R
H5c H 0.3123 0.4556 0.1477 0.109 Uiso 1 1 calc R
C6 C 0.29992(8) 0.1207(10) 0.4326(5) 0.120(2) Uani 1 1 d .
H6a H 0.2947 0.2270 0.4844 0.181 Uiso 1 1 calc R
H6b H 0.3063 0.0175 0.4868 0.181 Uiso 1 1 calc R
H6c H 0.2897 0.0561 0.3803 0.181 Uiso 1 1 calc R
C7 C 0.45574(4) 0.6138(5) 0.4961(3) 0.0353(8) Uani 1 1 d .
H7a H 0.4628 0.4988 0.4726 0.047 Uiso 1 1 calc R
C8 C 0.46200(4) 0.7161(5) 0.5998(3) 0.0366(8) Uani 1 1 d .
H8a H 0.4556 0.8397 0.6157 0.049 Uiso 1 1 calc R
C9 C 0.47770(4) 0.6592(5) 0.6931(3) 0.0325(8) Uani 1 1 d .
C10 C 0.48387(4) 0.7998(5) 0.7887(3) 0.0359(8) Uani 1 1 d .
H10a H 0.4777 0.9280 0.7923 0.048 Uiso 1 1 calc R
C11 C 0.49896(5) 0.7558(6) 0.8793(3) 0.0386(9) Uani 1 1 d .
C12 C 0.50754(5) 0.5609(7) 0.8752(3) 0.0450(10) Uani 1 1 d .
H12 H 0.5175 0.5262 0.9353 0.060 Uiso 1 1 calc R
C13 C 0.50142(5) 0.4189(6) 0.7828(3) 0.0477(10) Uani 1 1 d .
H13 H 0.5073 0.2891 0.7808 0.063 Uiso 1 1 calc R
C14 C 0.48675(5) 0.4653(6) 0.6937(3) 0.0399(9) Uani 1 1 d .
H14 H 0.4828 0.3661 0.6327 0.053 Uiso 1 1 calc R
C15 C 0.50516(5) 0.9055(7) 0.9751(3) 0.0438(10) Uani 1 1 d .
C16 C 0.51082(5) 1.0235(7) 1.0531(4) 0.0529(11) Uani 1 1 d .
H16 H 0.5154 1.1180 1.1154 0.070 Uiso 1 1 calc R
Si1 Si 0.317392(17) 0.2399(2) 0.32857(11) 0.0606(4) Uani 1 1 d .
B1' B 0.64712(6) 0.9213(7) 0.1169(4) 0.0333(10) Uani 1 1 d .
B2' B 0.66865(6) 0.7730(7) 0.1269(4) 0.0353(10) Uani 1 1 d .
B3' B 0.64731(6) 0.6679(6) 0.0517(4) 0.0332(10) Uani 1 1 d .
B4' B 0.62579(6) 0.7697(7) 0.1067(4) 0.0357(10) Uani 1 1 d .
B5' B 0.66136(6) 0.9168(7) 0.2616(4) 0.0356(10) Uani 1 1 d .
B6' B 0.67388(6) 0.6688(7) 0.2791(4) 0.0367(10) Uani 1 1 d .
B7' B 0.66159(6) 0.5104(7) 0.1549(4) 0.0313(10) Uani 1 1 d .
B8' B 0.63316(6) 0.5095(6) 0.1433(4) 0.0329(10) Uani 1 1 d .
B9' B 0.62101(6) 0.6679(7) 0.2552(3) 0.0323(10) Uani 1 1 d .
B10' B 0.63292(6) 0.9183(7) 0.2478(4) 0.0355(10) Uani 1 1 d .
C1' C 0.69304(5) 0.6167(6) 0.3577(3) 0.0431(9) Uani 1 1 d .
H1a' H 0.6998 0.7460 0.3777 0.057 Uiso 1 1 calc R
H1b' H 0.6901 0.5532 0.4379 0.057 Uiso 1 1 calc R
C2' C 0.70630(5) 0.4709(6) 0.2902(3) 0.0441(10) Uani 1 1 d .
H2a' H 0.7100 0.5387 0.2132 0.059 Uiso 1 1 calc R
H2b' H 0.6993 0.3456 0.2647 0.059 Uiso 1 1 calc R
C3' C 0.72437(5) 0.4087(7) 0.3719(4) 0.0582(12) Uani 1 1 d .
H3a' H 0.7205 0.3366 0.4473 0.077 Uiso 1 1 calc R
H3b' H 0.7310 0.5348 0.4004 0.077 Uiso 1 1 calc R
C4' C 0.72787(8) 0.0332(8) 0.1995(6) 0.107(2) Uani 1 1 d .
H4a' H 0.7205 0.0954 0.1284 0.160 Uiso 1 1 calc R
H4b' H 0.7194 -0.0354 0.2539 0.160 Uiso 1 1 calc R
H4c' H 0.7366 -0.0669 0.1686 0.160 Uiso 1 1 calc R
C5' C 0.75504(6) 0.3990(8) 0.1812(4) 0.0718(13) Uani 1 1 d .
H5a' H 0.7644 0.3133 0.1438 0.108 Uiso 1 1 calc R
H5b' H 0.7614 0.5110 0.2280 0.108 Uiso 1 1 calc R
H5c' H 0.7464 0.4553 0.1149 0.108 Uiso 1 1 calc R
C6' C 0.75887(8) 0.1204(11) 0.4125(5) 0.125(3) Uani 1 1 d .
H6a' H 0.7525 0.0157 0.4595 0.187 Uiso 1 1 calc R
H6b' H 0.7639 0.2265 0.4702 0.187 Uiso 1 1 calc R
H6c' H 0.7692 0.0577 0.3705 0.187 Uiso 1 1 calc R
C7' C 0.60306(4) 0.6114(5) 0.3227(3) 0.0367(9) Uani 1 1 d .
H7a' H 0.5960 0.4963 0.2926 0.049 Uiso 1 1 calc R
C8' C 0.59689(4) 0.7147(5) 0.4208(3) 0.0352(8) Uani 1 1 d .
H8a' H 0.6034 0.8376 0.4429 0.047 Uiso 1 1 calc R
C9' C 0.58100(4) 0.6596(6) 0.4996(3) 0.0337(8) Uani 1 1 d .
C10' C 0.57507(4) 0.8029(6) 0.5878(3) 0.0375(9) Uani 1 1 d .
H10a' H 0.5812 0.9312 0.5965 0.050 Uiso 1 1 calc R
C11' C 0.56007(5) 0.7578(6) 0.6633(3) 0.0375(8) Uani 1 1 d .
C12' C 0.55107(5) 0.5639(7) 0.6510(3) 0.0478(10) Uani 1 1 d .
H12' H 0.5410 0.5315 0.7010 0.064 Uiso 1 1 calc R
C13' C 0.55703(5) 0.4204(6) 0.5647(3) 0.0470(10) Uani 1 1 d .
H13' H 0.5510 0.2910 0.5573 0.062 Uiso 1 1 calc R
C14' C 0.57185(5) 0.4667(6) 0.4887(3) 0.0373(9) Uani 1 1 d .
H14' H 0.5757 0.3688 0.4303 0.050 Uiso 1 1 calc R
C15' C 0.55378(5) 0.9079(7) 0.7523(3) 0.0426(10) Uani 1 1 d .
C16' C 0.54824(5) 1.0290(7) 0.8250(4) 0.0545(11) Uani 1 1 d .
H16' H 0.5438 1.1250 0.8826 0.072 Uiso 1 1 calc R
Si1' Si 0.741480(17) 0.2388(2) 0.29137(11) 0.0613(4) Uani 1 1 d .
H1 H 0.4112(3) 0.625(4) 0.083(2) 0.016(7) Uiso 1 1 d .
H2 H 0.3781(4) 0.823(5) 0.167(3) 0.045(9) Uiso 1 1 d .
H3 H 0.4107(4) 1.068(5) 0.199(3) 0.040(9) Uiso 1 1 d .
H4 H 0.4455(4) 0.812(4) 0.197(3) 0.030(8) Uiso 1 1 d .
H5 H 0.3908(4) 0.372(4) 0.229(2) 0.022(7) Uiso 1 1 d .
H7 H 0.3905(4) 1.048(5) 0.410(3) 0.035(9) Uiso 1 1 d .
H8 H 0.4338(5) 1.061(5) 0.427(3) 0.051(10) Uiso 1 1 d .
H10 H 0.4326(4) 0.378(5) 0.257(3) 0.027(8) Uiso 1 1 d .
H56 H 0.3967(4) 0.508(4) 0.386(3) 0.028(8) Uiso 1 1 d .
H67 H 0.3966(4) 0.777(5) 0.463(3) 0.048(10) Uiso 1 1 d .
H89 H 0.4269(4) 0.790(5) 0.471(3) 0.034(8) Uiso 1 1 d .
H910 H 0.4261(5) 0.512(5) 0.398(3) 0.044(10) Uiso 1 1 d .
H1' H 0.6463(4) 1.061(5) 0.070(3) 0.037(9) Uiso 1 1 d .
H2' H 0.6804(4) 0.822(4) 0.071(3) 0.028(8) Uiso 1 1 d .
H3' H 0.6465(4) 0.625(4) -0.051(3) 0.026(8) Uiso 1 1 d .
H4' H 0.6136(4) 0.815(4) 0.041(2) 0.026(8) Uiso 1 1 d .
H5' H 0.6682(4) 1.060(5) 0.301(3) 0.040(9) Uiso 1 1 d .
H7' H 0.6692(4) 0.370(5) 0.121(3) 0.033(8) Uiso 1 1 d .
H8' H 0.6245(4) 0.371(5) 0.104(3) 0.034(8) Uiso 1 1 d .
H10' H 0.6255(4) 1.061(5) 0.276(3) 0.042(9) Uiso 1 1 d .
H56' H 0.6634(5) 0.776(5) 0.340(3) 0.052(10) Uiso 1 1 d .
H67' H 0.6630(5) 0.512(5) 0.272(3) 0.042(9) Uiso 1 1 d .
H89' H 0.6327(5) 0.518(5) 0.260(3) 0.040(9) Uiso 1 1 d .
H910' H 0.6326(4) 0.787(5) 0.325(3) 0.035(8) Uiso 1 1 d .

loop_
_atom_site_aniso_label
_atom_site_aniso_U_11
_atom_site_aniso_U_22
_atom_site_aniso_U_33
_atom_site_aniso_U_23
_atom_site_aniso_U_13
_atom_site_aniso_U_12
B1 0.043(2) 0.035(3) 0.024(2) 0.0006(18) -0.0004(18) -0.0011(19)
B2 0.042(2) 0.038(3) 0.029(2) -0.003(2) -0.0012(18) 0.003(2)
B3 0.045(3) 0.027(3) 0.028(2) -0.0028(19) -0.0046(18) 0.007(2)
B4 0.038(2) 0.031(2) 0.031(2) -0.001(2) 0.0077(18) -0.004(2)
B5 0.037(2) 0.030(3) 0.030(2) -0.0001(19) 0.0021(18) 0.0025(19)
B6 0.032(2) 0.038(3) 0.034(2) -0.001(2) -0.0033(18) 0.005(2)
B7 0.047(3) 0.035(3) 0.031(2) -0.006(2) 0.003(2) 0.010(2)
B8 0.040(3) 0.032(3) 0.034(2) 0.002(2) -0.0008(19) 0.003(2)
B9 0.036(2) 0.031(3) 0.032(2) -0.0050(19) 0.0058(18) -0.002(2)
B10 0.038(2) 0.034(3) 0.025(2) -0.0031(19) 0.0009(18) 0.003(2)
C1 0.035(2) 0.053(2) 0.0315(19) 0.0052(18) 0.0002(15) 0.0024(18)
C2 0.036(2) 0.058(3) 0.044(2) 0.002(2) 0.0028(17) 0.000(2)
C3 0.045(2) 0.078(3) 0.047(2) 0.007(2) 0.0064(19) -0.007(2)
C4 0.103(5) 0.077(4) 0.139(5) -0.016(4) -0.042(4) 0.010(3)
C5 0.051(3) 0.103(4) 0.063(3) 0.011(3) -0.003(2) 0.005(3)
C6 0.092(4) 0.181(6) 0.083(4) 0.048(4) -0.024(3) -0.084(4)
C7 0.0295(19) 0.044(2) 0.0329(19) 0.0001(17) 0.0062(15) 0.0025(17)
C8 0.0304(18) 0.044(2) 0.0359(19) 0.0042(18) 0.0054(15) 0.0005(17)
C9 0.0275(18) 0.044(2) 0.0262(17) 0.0007(16) 0.0043(14) -0.0039(17)
C10 0.0325(19) 0.039(2) 0.038(2) 0.0054(17) 0.0092(16) 0.0008(16)
C11 0.0319(19) 0.053(3) 0.0315(19) 0.0013(19) 0.0055(16) -0.005(2)
C12 0.032(2) 0.065(3) 0.037(2) 0.003(2) -0.0039(16) 0.003(2)
C13 0.043(2) 0.050(3) 0.050(2) -0.002(2) 0.0001(19) 0.013(2)
C14 0.033(2) 0.045(2) 0.041(2) -0.0019(18) 0.0001(17) -0.0014(19)
C15 0.038(2) 0.061(3) 0.033(2) 0.002(2) 0.0028(17) -0.008(2)
C16 0.043(2) 0.074(3) 0.042(2) -0.008(2) 0.0053(19) -0.006(2)
Si1 0.0481(7) 0.0751(9) 0.0572(7) 0.0109(7) -0.0059(6) -0.0123(7)
B1' 0.045(3) 0.026(2) 0.030(2) -0.0029(19) 0.0091(18) 0.001(2)
B2' 0.039(2) 0.035(3) 0.033(2) -0.003(2) 0.0095(18) -0.006(2)
B3' 0.041(2) 0.033(3) 0.025(2) -0.0023(18) 0.0011(18) -0.0015(19)
B4' 0.042(2) 0.034(3) 0.031(2) -0.002(2) 0.0007(19) 0.008(2)
B5' 0.041(3) 0.035(3) 0.032(2) -0.002(2) 0.0063(19) -0.004(2)
B6' 0.039(3) 0.037(3) 0.035(2) -0.002(2) 0.0093(19) -0.004(2)
B7' 0.029(2) 0.036(3) 0.029(2) -0.0024(18) 0.0050(17) -0.0008(18)
B8' 0.039(2) 0.033(3) 0.027(2) -0.0058(19) 0.0022(18) 0.003(2)
B9' 0.034(2) 0.029(2) 0.034(2) -0.0021(19) 0.0028(18) 0.0052(19)
B10' 0.042(3) 0.035(3) 0.029(2) -0.001(2) 0.0047(19) 0.002(2)
C1' 0.037(2) 0.057(3) 0.036(2) 0.0002(19) 0.0066(16) 0.0005(19)
C2' 0.035(2) 0.058(3) 0.039(2) 0.0018(19) 0.0025(17) -0.0012(19)
C3' 0.040(2) 0.085(3) 0.049(2) 0.009(2) 0.0005(19) 0.007(2)
C4' 0.094(4) 0.076(4) 0.157(6) -0.025(4) 0.061(4) -0.016(3)
C5' 0.056(3) 0.096(4) 0.065(3) 0.005(3) 0.011(2) -0.005(3)
C6' 0.107(5) 0.186(6) 0.087(4) 0.065(4) 0.041(3) 0.088(4)
C7' 0.0297(19) 0.043(2) 0.037(2) 0.0017(18) -0.0004(16) -0.0039(17)
C8' 0.0333(19) 0.039(2) 0.0327(19) -0.0019(17) 0.0003(15) -0.0008(17)
C9' 0.031(2) 0.044(2) 0.0262(17) 0.0071(17) 0.0025(15) 0.0031(17)
C10' 0.0291(18) 0.051(3) 0.0317(18) 0.0043(18) -0.0028(16) -0.0019(17)
C11' 0.0300(18) 0.052(3) 0.0303(18) 0.0030(19) 0.0027(15) 0.0058(19)
C12' 0.035(2) 0.069(3) 0.040(2) 0.005(2) 0.0100(17) -0.003(2)
C13' 0.042(2) 0.053(3) 0.046(2) 0.003(2) 0.0047(19) -0.009(2)
C14' 0.036(2) 0.041(2) 0.034(2) -0.0015(17) 0.0016(17) 0.0017(18)
C15' 0.036(2) 0.060(3) 0.032(2) 0.005(2) 0.0017(17) 0.001(2)
C16' 0.046(3) 0.074(3) 0.043(2) -0.005(2) -0.0002(19) 0.004(2)
Si1' 0.0476(7) 0.0755(10) 0.0623(8) 0.0113(7) 0.0154(6) 0.0115(7)

loop_
_atom_type_symbol
_atom_type_description
_atom_type_scat_dispersion_real
_atom_type_scat_dispersion_imag
_atom_type_scat_source
C C 0.0033 0.0016 'International Tables Vol C Tables 4.2.6.8 and 6.1.1.4'
H H 0.0000 0.0000 'International Tables Vol C Tables 4.2.6.8 and 6.1.1.4'
B B 0.0013 0.0007 'International Tables Vol C Tables 4.2.6.8 and 6.1.1.4'
Si Si 0.0817 0.0704 'International Tables Vol C Tables 4.2.6.8 and 6.1.1.4'

loop_
_geom_angle_atom_site_label_1
_geom_angle_atom_site_label_2
_geom_angle_atom_site_label_3
_geom_angle
B10 B1 B5 69.3(2)
B10 B1 B3 107.4(3)
B5 B1 B3 107.8(3)
B10 B1 B4 60.7(2)
B5 B1 B4 118.2(3)
B3 B1 B4 60.3(2)
B10 B1 B2 117.6(3)
B5 B1 B2 60.5(2)
B3 B1 B2 60.5(2)
B4 B1 B2 115.0(3)
B10 B1 H1 116.0(14)
B5 B1 H1 113.0(14)
B3 B1 H1 128.1(14)
B4 B1 H1 120.0(13)
B2 B1 H1 116.2(13)
B6 B2 B5 62.0(2)
B6 B2 B1 112.1(3)
B5 B2 B1 58.9(2)
B6 B2 B3 112.0(3)
B5 B2 B3 105.6(3)
B1 B2 B3 59.2(2)
B6 B2 B7 61.4(2)
B5 B2 B7 104.7(3)
B1 B2 B7 105.3(3)
B3 B2 B7 59.0(2)
B6 B2 H2 118.9(16)
B5 B2 H2 126.0(16)
B1 B2 H2 121.3(15)
B3 B2 H2 119.3(16)
B7 B2 H2 123.0(16)
B8 B3 B1 109.0(3)
B8 B3 B7 68.7(2)
B1 B3 B7 107.7(3)
B8 B3 B4 61.7(2)
B1 B3 B4 60.3(2)
B7 B3 B4 117.6(3)
B8 B3 B2 118.5(3)
B1 B3 B2 60.4(2)
B7 B3 B2 60.8(2)
B4 B3 B2 115.0(3)
B8 B3 H3 114.9(16)
B1 B3 H3 129.5(16)
B7 B3 H3 110.4(16)
B4 B3 H3 123.1(16)
B2 B3 H3 114.0(16)
B9 B4 B3 110.9(3)
B9 B4 B1 111.7(3)
B3 B4 B1 59.4(2)
B9 B4 B10 62.0(2)
B3 B4 B10 105.3(3)
B1 B4 B10 58.8(2)
B9 B4 B8 61.3(2)
B3 B4 B8 58.7(2)
B1 B4 B8 105.9(3)
B10 B4 B8 105.4(3)
B9 B4 H4 120.7(14)
B3 B4 H4 120.4(14)
B1 B4 H4 118.7(14)
B10 B4 H4 123.6(14)
B8 B4 H4 125.4(14)
B1 B5 B2 60.6(2)
B1 B5 B6 110.0(3)
B2 B5 B6 57.9(2)
B1 B5 B10 55.2(2)
B2 B5 B10 106.2(3)
B6 B5 B10 117.5(3)
B1 B5 H5 120.1(15)
B2 B5 H5 126.6(14)
B6 B5 H5 121.7(15)
B10 B5 H5 114.8(15)
B1 B5 H56 127.3(14)
B2 B5 H56 101.4(13)
B6 B5 H56 46.9(13)
B10 B5 H56 91.0(14)
H5 B5 H56 110.2(19)
C1 B6 B2 132.4(3)
C1 B6 B7 129.1(3)
B2 B6 B7 60.7(2)
C1 B6 B5 126.6(3)
B2 B6 B5 60.1(2)
B7 B6 B5 102.9(3)
C1 B6 H56 111.7(13)
B2 B6 H56 98.8(13)
B7 B6 H56 113.1(13)
B5 B6 H56 41.9(12)
C1 B6 H67 111.4(14)
B2 B6 H67 102.3(15)
B7 B6 H67 44.7(14)
B5 B6 H67 114.3(14)
H56 B6 H67 92.6(18)
B3 B7 B2 60.2(2)
B3 B7 B6 109.9(3)
B2 B7 B6 57.9(2)
B3 B7 B8 55.5(2)
B2 B7 B8 107.0(3)
B6 B7 B8 119.6(3)
B3 B7 H7 123.3(16)
B2 B7 H7 124.8(16)
B6 B7 H7 117.1(17)
B8 B7 H7 117.2(17)
B3 B7 H67 128.5(14)
B2 B7 H67 101.3(15)
B6 B7 H67 46.5(15)
B8 B7 H67 93.5(14)
H7 B7 H67 107(2)
B3 B8 B4 59.7(2)
B3 B8 B9 108.5(3)
B4 B8 B9 57.4(2)
B3 B8 B7 55.8(2)
B4 B8 B7 105.6(3)
B9 B8 B7 116.0(3)
B3 B8 H8 121.8(18)
B4 B8 H8 122.1(17)
B9 B8 H8 118.4(17)
B7 B8 H8 120.8(17)
B3 B8 H89 127.8(15)
B4 B8 H89 99.4(15)
B9 B8 H89 44.5(15)
B7 B8 H89 92.8(15)
H8 B8 H89 110(2)
C7 B9 B4 135.1(3)
C7 B9 B10 127.0(3)
B4 B9 B10 60.1(2)
C7 B9 B8 128.3(3)
B4 B9 B8 61.2(2)
B10 B9 B8 103.9(3)
C7 B9 H89 110.0(14)
B4 B9 H89 99.4(14)
B10 B9 H89 116.2(13)
B8 B9 H89 40.6(14)
C7 B9 H910 110.6(14)
B4 B9 H910 97.4(14)
B10 B9 H910 40.2(14)
B8 B9 H910 114.4(15)
H89 B9 H910 98.0(19)
B1 B10 B4 60.5(2)
B1 B10 B9 109.8(3)
B4 B10 B9 58.0(2)
B1 B10 B5 55.5(2)
B4 B10 B5 106.8(3)
B9 B10 B5 117.8(3)
B1 B10 H10 122.3(15)
B4 B10 H10 124.7(16)
B9 B10 H10 118.8(15)
B5 B10 H10 117.4(16)
B1 B10 H910 127.2(16)
B4 B10 H910 100.4(16)
B9 B10 H910 45.5(16)
B5 B10 H910 92.1(17)
H10 B10 H910 109(2)
B5 H56 B6 91(2)
B6 H67 B7 89(2)
B8 H89 B9 95(2)
B9 H910 B10 94(2)
C2 C1 B6 114.6(3)
C1 C2 C3 114.2(3)
C2 C3 Si1 115.8(3)
C8 C7 B9 124.9(3)
C7 C8 C9 128.1(3)
C10 C9 C14 117.2(3)
C10 C9 C8 119.9(3)
C14 C9 C8 122.9(3)
C9 C10 C11 122.6(3)
C12 C11 C10 117.9(3)
C12 C11 C15 121.0(3)
C10 C11 C15 121.1(4)
C13 C12 C11 120.3(3)
C14 C13 C12 121.1(4)
C13 C14 C9 120.9(3)
C16 C15 C11 177.6(4)
C4 Si1 C5 109.6(2)
C4 Si1 C3 109.6(2)
C5 Si1 C3 110.0(2)
C4 Si1 C6 110.1(3)
C5 Si1 C6 107.7(2)
C3 Si1 C6 109.8(2)
B10' B1' B5' 68.9(2)
B10' B1' B3' 108.4(3)
B5' B1' B3' 107.5(3)
B10' B1' B4' 61.3(2)
B5' B1' B4' 117.7(3)
B3' B1' B4' 60.2(2)
B10' B1' B2' 118.3(3)
B5' B1' B2' 61.0(2)
B3' B1' B2' 60.0(2)
B4' B1' B2' 114.6(3)
B10' B1' H1' 111.9(17)
B5' B1' H1' 116.0(17)
B3' B1' H1' 128.5(17)
B4' B1' H1' 115.7(17)
B2' B1' H1' 120.9(17)
B6' B2' B3' 112.1(3)
B6' B2' B1' 112.3(3)
B3' B2' B1' 59.6(2)
B6' B2' B7' 62.0(2)
B3' B2' B7' 58.6(2)
B1' B2' B7' 105.7(3)
B6' B2' B5' 61.8(2)
B3' B2' B5' 105.5(3)
B1' B2' B5' 58.9(2)
B7' B2' B5' 104.9(3)
B6' B2' H2' 119.1(14)
B3' B2' H2' 120.9(14)
B1' B2' H2' 118.9(15)
B7' B2' H2' 126.0(15)
B5' B2' H2' 123.1(15)
B7' B3' B8' 69.2(2)
B7' B3' B1' 108.3(3)
B8' B3' B1' 107.5(3)
B7' B3' B2' 61.1(2)
B8' B3' B2' 117.9(3)
B1' B3' B2' 60.4(2)
B7' B3' B4' 118.2(3)
B8' B3' B4' 60.6(2)
B1' B3' B4' 60.3(2)
B2' B3' B4' 115.0(3)
B7' B3' H3' 116.5(14)
B8' B3' H3' 113.4(14)
B1' B3' H3' 127.2(15)
B2' B3' H3' 120.6(14)
B4' B3' H3' 114.9(14)
B9' B4' B3' 112.0(3)
B9' B4' B1' 111.4(3)
B3' B4' B1' 59.5(2)
B9' B4' B8' 61.8(2)
B3' B4' B8' 59.1(2)
B1' B4' B8' 105.7(3)
B9' B4' B10' 61.5(2)
B3' B4' B10' 105.7(3)
B1' B4' B10' 58.7(2)
B8' B4' B10' 105.1(3)
B9' B4' H4' 118.2(14)
B3' B4' H4' 122.1(13)
B1' B4' H4' 120.3(14)
B8' B4' H4' 125.7(14)
B10' B4' H4' 122.3(14)
B1' B5' B2' 60.2(2)
B1' B5' B6' 109.9(3)
B2' B5' B6' 57.8(2)
B1' B5' B10' 55.5(2)
B2' B5' B10' 106.7(3)
B6' B5' B10' 119.0(3)
B1' B5' H5' 121.3(16)
B2' B5' H5' 125.8(16)
B6' B5' H5' 119.7(16)
B10' B5' H5' 115.5(16)
B1' B5' H56' 128.7(15)
B2' B5' H56' 97.3(16)
B6' B5' H56' 42.0(16)
B10' B5' H56' 96.7(16)
H5' B5' H56' 109(2)
C1' B6' B2' 132.9(3)
C1' B6' B5' 129.1(3)
B2' B6' B5' 60.4(2)
C1' B6' B7' 127.1(3)
B2' B6' B7' 60.1(2)
B5' B6' B7' 102.5(3)
C1' B6' H56' 111.7(15)
B2' B6' H56' 100.0(16)
B5' B6' H56' 42.2(16)
B7' B6' H56' 114.8(15)
C1' B6' H67' 110.7(14)
B2' B6' H67' 99.6(14)
B5' B6' H67' 114.0(14)
B7' B6' H67' 42.3(14)
H56' B6' H67' 95(2)
B3' B7' B2' 60.3(2)
B3' B7' B6' 110.0(3)
B2' B7' B6' 57.9(2)
B3' B7' B8' 55.7(2)
B2' B7' B8' 106.4(3)
B6' B7' B8' 117.7(3)
B3' B7' H7' 122.6(14)
B2' B7' H7' 124.6(16)
B6' B7' H7' 117.8(15)
B8' B7' H7' 118.4(15)
B3' B7' H67' 128.3(15)
B2' B7' H67' 99.0(15)
B6' B7' H67' 43.9(15)
B8' B7' H67' 93.8(16)
H7' B7' H67' 108(2)
B3' B8' B4' 60.3(2)
B3' B8' B9' 109.9(3)
B4' B8' B9' 58.1(2)
B3' B8' B7' 55.1(2)
B4' B8' B7' 106.5(3)
B9' B8' B7' 118.3(3)
B3' B8' H8' 124.1(15)
B4' B8' H8' 121.1(15)
B9' B8' H8' 114.4(15)
B7' B8' H8' 121.9(15)
B3' B8' H89' 125.3(15)
B4' B8' H89' 98.4(15)
B9' B8' H89' 44.1(15)
B7' B8' H89' 92.1(15)
H8' B8' H89' 110(2)
C7' B9' B4' 136.0(3)
C7' B9' B8' 127.4(3)
B4' B9' B8' 60.1(2)
C7' B9' B10' 128.7(3)
B4' B9' B10' 60.8(2)
B8' B9' B10' 103.3(3)
C7' B9' H89' 110.7(14)
B4' B9' H89' 98.8(14)
B8' B9' H89' 42.5(14)
B10' B9' H89' 112.2(14)
C7' B9' H910' 112.3(13)
B4' B9' H910' 97.5(14)
B8' B9' H910' 113.0(13)
B10' B9' H910' 40.0(14)
H89' B9' H910' 92.9(19)
B1' B10' B4' 60.0(2)
B1' B10' B9' 109.4(3)
B4' B10' B9' 57.7(2)
B1' B10' B5' 55.6(2)
B4' B10' B5' 105.9(3)
B9' B10' B5' 117.0(3)
B1' B10' H10' 120.3(16)
B4' B10' H10' 123.3(16)
B9' B10' H10' 119.7(16)
B5' B10' H10' 118.4(16)
B1' B10' H910' 126.1(14)
B4' B10' H910' 99.7(15)
B9' B10' H910' 45.5(15)
B5' B10' H910' 90.9(15)
H10' B10' H910' 112(2)
B5' H56' B6' 96(2)
B6' H67' B7' 94(2)
B8' H89' B9' 93(2)
B9' H910' B10' 95(3)
C2' C1' B6' 114.5(3)
C1' C2' C3' 114.0(3)
C2' C3' Si1' 115.5(3)
C8' C7' B9' 124.6(3)
C7' C8' C9' 128.2(3)
C10' C9' C14' 118.9(3)
C10' C9' C8' 119.3(3)
C14' C9' C8' 121.8(3)
C10' C11' C12' 119.1(3)
C10' C11' C15' 120.9(4)
C12' C11' C15' 120.0(3)
C13' C12' C11' 120.0(3)
C12' C13' C14' 120.7(4)
C13' C14' C9' 120.1(3)
C16' C15' C11' 178.6(4)
C4' Si1' C6' 110.6(3)
C4' Si1' C5' 109.6(2)
C6' Si1' C5' 108.2(2)
C4' Si1' C3' 109.1(2)
C6' Si1' C3' 109.8(2)
C5' Si1' C3' 109.5(2)

loop_
_geom_bond_atom_site_label_1
_geom_bond_atom_site_label_2
_geom_bond_distance
B1 B10 1.744(6)
B1 B5 1.750(6)
B1 B3 1.757(6)
B1 B4 1.774(5)
B1 B2 1.779(6)
B1 H1 1.07(2)
B2 B6 1.739(5)
B2 B5 1.778(6)
B2 B3 1.780(6)
B2 B7 1.791(5)
B2 H2 1.12(3)
B3 B8 1.754(6)
B3 B7 1.760(6)
B3 B4 1.773(6)
B3 H3 1.07(3)
B4 B9 1.738(5)
B4 B10 1.776(6)
B4 B8 1.808(6)
B4 H4 1.14(3)
B5 B6 1.812(6)
B5 B10 1.987(6)
B5 H5 1.08(3)
B5 H56 1.21(3)
B6 C1 1.569(5)
B6 B7 1.803(6)
B6 H56 1.32(3)
B6 H67 1.31(3)
B7 B8 1.983(6)
B7 H7 1.04(3)
B7 H67 1.27(3)
B8 B9 1.810(6)
B8 H8 1.10(3)
B8 H89 1.18(3)
B9 C7 1.540(5)
B9 B10 1.809(6)
B9 H89 1.27(3)
B9 H910 1.30(3)
B10 H10 1.04(3)
B10 H910 1.17(3)
C1 C2 1.523(5)
C2 C3 1.531(5)
C3 Si1 1.857(4)
C4 Si1 1.852(5)
C5 Si1 1.852(4)
C6 Si1 1.861(5)
C7 C8 1.317(4)
C8 C9 1.463(4)
C9 C10 1.393(4)
C9 C14 1.395(4)
C10 C11 1.396(5)
C11 C12 1.388(5)
C11 C15 1.433(5)
C12 C13 1.375(5)
C13 C14 1.369(5)
C15 C16 1.162(5)
B1' B10' 1.753(6)
B1' B5' 1.754(6)
B1' B3' 1.762(6)
B1' B4' 1.777(6)
B1' B2' 1.778(6)
B1' H1' 1.02(3)
B2' B6' 1.744(5)
B2' B3' 1.770(5)
B2' B7' 1.784(6)
B2' B5' 1.792(6)
B2' H2' 1.09(3)
B3' B7' 1.740(6)
B3' B8' 1.753(6)
B3' B4' 1.776(6)
B3' H3' 1.11(3)
B4' B9' 1.744(5)
B4' B8' 1.780(6)
B4' B10' 1.800(5)
B4' H4' 1.10(3)
B5' B6' 1.817(6)
B5' B10' 1.984(6)
B5' H5' 1.10(3)
B5' H56' 1.23(3)
B6' C1' 1.558(5)
B6' B7' 1.818(6)
B6' H56' 1.22(3)
B6' H67' 1.26(3)
B7' B8' 1.984(6)
B7' H7' 1.12(3)
B7' H67' 1.23(3)
B8' B9' 1.810(5)
B8' H8' 1.13(3)
B8' H89' 1.23(3)
B9' C7' 1.530(5)
B9' B10' 1.812(6)
B9' H89' 1.26(3)
B9' H910' 1.30(3)
B10' H10' 1.10(3)
B10' H910' 1.17(3)
C1' C2' 1.526(5)
C2' C3' 1.527(5)
C3' Si1' 1.865(4)
C4' Si1' 1.854(5)
C5' Si1' 1.857(4)
C6' Si1' 1.856(5)
C7' C8' 1.323(4)
C8' C9' 1.476(4)
C9' C10' 1.388(4)
C9' C14' 1.393(4)
C10' C11' 1.390(4)
C11' C12' 1.395(5)
C11' C15' 1.432(5)
C12' C13' 1.376(5)
C13' C14' 1.386(5)
C15' C16' 1.173(5)
